data_4031533
loop_
_publ_author_name
'Nishiyama, Yohei'
'Inagaki, Yusuke'
'Yamaguchi, Kentaro'
'Setaka, Wataru'

_publ_section_title
;
 1,4-Naphthalenediyl-Bridged Molecular Gyrotops: Rotation of the Rotor and
 Fluorescence in Solution.
;
_journal_issue 20
_journal_name_full 'The Journal of organic chemistry'
_journal_page_first 9959
_journal_page_last 9966
_journal_paper_doi 10.1021/acs.joc.5b01489
_journal_volume 80
_journal_year 2015
_chemical_formula_moiety 'C55 H96 Si2'
_chemical_formula_sum 'C55 H96 Si2'
_chemical_formula_weight 813.50
_chemical_melting_point 373.8(6)
_chemical_name_common C15Npcage
_chemical_name_systematic
;
 ?
;
_space_group_IT_number 14
_symmetry_cell_setting monoclinic
_symmetry_space_group_name_Hall '-P 2ybc'
_symmetry_space_group_name_H-M 'P 1 21/c 1'
_atom_sites_solution_hydrogens geom
_atom_sites_solution_primary direct
_atom_sites_solution_secondary difmap
_audit_creation_method SHELXL-97
_cell_angle_alpha 90.00
_cell_angle_beta 90.008(4)
_cell_angle_gamma 90.00
_cell_formula_units_Z 4
_cell_length_a 22.779(6)
_cell_length_b 12.654(3)
_cell_length_c 18.025(5)
_cell_measurement_reflns_used 9116
_cell_measurement_temperature 120(2)
_cell_measurement_theta_max 25.0
_cell_measurement_theta_min 1.13
_cell_volume 5196(2)
_computing_cell_refinement 'SMART Bruker'
_computing_data_collection 'SMART Bruker'
_computing_data_reduction 'SAINT Bruker'
_computing_molecular_graphics 'Ortep-3 for Windows (Farrugia, 1997)'
_computing_publication_material 'WinGX publication routines (Farrugia, 1999)'
_computing_structure_refinement 'SHELXL-97 (Sheldrick, 1997)'
_computing_structure_solution 'SHELXS-86 (Sheldrick, 1986)'
_diffrn_ambient_temperature 120(2)
_diffrn_detector_area_resol_mean 8.333
_diffrn_measured_fraction_theta_full 0.997
_diffrn_measured_fraction_theta_max 0.997
_diffrn_measurement_device_type 'SMART APEX Bruker'
_diffrn_measurement_method 'phi and omega scans'
_diffrn_radiation_monochromator graphite
_diffrn_radiation_source 'fine-focus sealed tube'
_diffrn_radiation_type MoK\a
_diffrn_radiation_wavelength 0.71073
_diffrn_reflns_av_R_equivalents 0.0549
_diffrn_reflns_av_sigmaI/netI 0.0620
_diffrn_reflns_limit_h_max 16
_diffrn_reflns_limit_h_min -27
_diffrn_reflns_limit_k_max 15
_diffrn_reflns_limit_k_min -13
_diffrn_reflns_limit_l_max 20
_diffrn_reflns_limit_l_min -21
_diffrn_reflns_number 26655
_diffrn_reflns_theta_full 25.00
_diffrn_reflns_theta_max 25.00
_diffrn_reflns_theta_min 1.13
_exptl_absorpt_coefficient_mu 0.101
_exptl_absorpt_correction_T_max 0.9900
_exptl_absorpt_correction_T_min 0.9607
_exptl_absorpt_correction_type multi-scan
_exptl_absorpt_process_details 'SADABS  Bruker'
_exptl_crystal_colour plate
_exptl_crystal_density_diffrn 1.040
_exptl_crystal_density_method 'not measured'
_exptl_crystal_description colorless
_exptl_crystal_F_000 1816
_exptl_crystal_size_max 0.40
_exptl_crystal_size_mid 0.40
_exptl_crystal_size_min 0.10
_refine_diff_density_max 0.756
_refine_diff_density_min -0.302
_refine_diff_density_rms 0.093
_refine_ls_extinction_method none
_refine_ls_goodness_of_fit_ref 1.050
_refine_ls_hydrogen_treatment constr
_refine_ls_matrix_type full
_refine_ls_number_parameters 553
_refine_ls_number_reflns 9116
_refine_ls_number_restraints 46
_refine_ls_restrained_S_all 1.055
_refine_ls_R_factor_all 0.1453
_refine_ls_R_factor_gt 0.1058
_refine_ls_shift/su_max 0.002
_refine_ls_shift/su_mean 0.000
_refine_ls_structure_factor_coef Fsqd
_refine_ls_weighting_details 'calc w=1/[\s^2^(Fo^2^)+(0.1557P)^2^+4.7028P] where P=(Fo^2^+2Fc^2^)/3'
_refine_ls_weighting_scheme calc
_refine_ls_wR_factor_gt 0.2590
_refine_ls_wR_factor_ref 0.2935
_reflns_number_gt 6111
_reflns_number_total 9116
_reflns_threshold_expression >2sigma(I)
_cod_data_source_file jo5b01489_si_002.cif
_cod_data_source_block C15Npcage
_cod_depositor_comments
;
The following automatic conversions were performed:

'_chemical_melting_point' value '100.1-101.3 degC' was changed to
'373.8(6)' - it was converted from degrees Celsius(C) to Kelvins(K),
the average value was taken and precision was estimated.

Automatic conversion script
Id: cif_fix_values 3271 2015-04-21 07:52:19Z andrius 

 Adding full bibliography for 4031533--4031534.cif.
;
_cod_original_cell_volume 5195(2)
_cod_original_sg_symbol_H-M 'P 21/c'
_cod_database_code 4031533

loop_
_symmetry_equiv_pos_as_xyz
'x, y, z'
'-x, y+1/2, -z+1/2'
'-x, -y, -z'
'x, -y-1/2, z-1/2'

loop_
_atom_site_label
_atom_site_type_symbol
_atom_site_fract_x
_atom_site_fract_y
_atom_site_fract_z
_atom_site_U_iso_or_equiv
_atom_site_adp_type
_atom_site_occupancy
_atom_site_symmetry_multiplicity
_atom_site_calc_flag
_atom_site_refinement_flags
_atom_site_disorder_assembly
_atom_site_disorder_group
Si01 Si 0.09836(7) 0.20331(12) 0.06751(9) 0.0425(4) Uani 1 1 d . . .
Si02 Si 0.39074(9) 0.2184(2) 0.07702(15) 0.0851(8) Uani 1 1 d . . .
C01 C 0.1812(2) 0.2159(4) 0.0632(3) 0.0353(11) Uani 1 1 d . . .
C02 C 0.2121(3) 0.2219(4) 0.1286(3) 0.0442(14) Uani 1 1 d . D .
H02 H 0.1912 0.2221 0.1743 0.053 Uiso 1 1 calc R . .
C03 C 0.2738(3) 0.2278(4) 0.1299(3) 0.0427(14) Uani 1 1 d . . .
H03 H 0.2930 0.2326 0.1766 0.051 Uiso 1 1 calc R D .
C04 C 0.3075(3) 0.2269(4) 0.0667(3) 0.0456(13) Uani 1 1 d . D .
C05 C 0.2768(3) 0.2199(4) -0.0031(3) 0.0377(13) Uani 1 1 d . . .
C06 C 0.3073(3) 0.2180(4) -0.0724(3) 0.0458(13) Uani 1 1 d . D .
H06 H 0.3490 0.2208 -0.0728 0.055 Uiso 1 1 calc R . .
C07 C 0.2776(3) 0.2123(4) -0.1379(3) 0.0514(17) Uani 1 1 d . . .
H07 H 0.2991 0.2116 -0.1831 0.062 Uiso 1 1 calc R D .
C08 C 0.2174(3) 0.2076(4) -0.1400(3) 0.0438(14) Uani 1 1 d . D .
H08 H 0.1974 0.2043 -0.1862 0.053 Uiso 1 1 calc R . .
C09 C 0.1863(3) 0.2077(4) -0.0743(3) 0.0410(12) Uani 1 1 d . . .
H09 H 0.1447 0.2028 -0.0759 0.049 Uiso 1 1 calc R D .
C10 C 0.2146(2) 0.2151(4) -0.0045(3) 0.0342(12) Uani 1 1 d . D .
C11 C 0.0713(3) 0.2360(5) 0.1638(3) 0.0459(14) Uani 1 1 d . . .
H11A H 0.0292 0.2167 0.1668 0.055 Uiso 1 1 calc R . .
H11B H 0.0926 0.1908 0.1996 0.055 Uiso 1 1 calc R . .
C12 C 0.0776(3) 0.3497(5) 0.1883(3) 0.0471(14) Uani 1 1 d . . .
H12A H 0.0625 0.3964 0.1486 0.056 Uiso 1 1 calc R . .
H12B H 0.1199 0.3657 0.1950 0.056 Uiso 1 1 calc R . .
C13 C 0.0448(3) 0.3749(5) 0.2614(3) 0.0550(16) Uani 1 1 d . . .
H13A H 0.0025 0.3605 0.2542 0.066 Uiso 1 1 calc R . .
H13B H 0.0592 0.3266 0.3006 0.066 Uiso 1 1 calc R . .
C14 C 0.0520(3) 0.4868(5) 0.2877(3) 0.0560(17) Uani 1 1 d . . .
H14A H 0.0440 0.5351 0.2457 0.067 Uiso 1 1 calc R . .
H14B H 0.0223 0.5010 0.3266 0.067 Uiso 1 1 calc R . .
C15 C 0.1116(3) 0.5116(4) 0.3184(3) 0.0519(16) Uani 1 1 d . . .
H15A H 0.1409 0.5009 0.2786 0.062 Uiso 1 1 calc R . .
H15B H 0.1205 0.4602 0.3583 0.062 Uiso 1 1 calc R . .
C16 C 0.1194(4) 0.6210(5) 0.3491(3) 0.071(2) Uani 1 1 d . . .
H16A H 0.0856 0.6380 0.3814 0.086 Uiso 1 1 calc R . .
H16B H 0.1195 0.6721 0.3075 0.086 Uiso 1 1 calc R . .
C17 C 0.1760(4) 0.6345(5) 0.3937(4) 0.076(2) Uani 1 1 d . . .
H17A H 0.1752 0.7046 0.4181 0.092 Uiso 1 1 calc R . .
H17B H 0.1768 0.5803 0.4333 0.092 Uiso 1 1 calc R . .
C18 C 0.2317(4) 0.6258(5) 0.3495(3) 0.071(2) Uani 1 1 d . . .
H18A H 0.2299 0.6760 0.3074 0.086 Uiso 1 1 calc R . .
H18B H 0.2346 0.5536 0.3287 0.086 Uiso 1 1 calc R . .
C19 C 0.2867(5) 0.6488(7) 0.3952(4) 0.093(3) Uani 1 1 d . . .
H19A H 0.2873 0.6003 0.4383 0.111 Uiso 1 1 calc R . .
H19B H 0.2840 0.7218 0.4147 0.111 Uiso 1 1 calc R . .
C20 C 0.3448(5) 0.6374(7) 0.3530(5) 0.100(3) Uani 1 1 d . . .
H20A H 0.3436 0.6836 0.3087 0.120 Uiso 1 1 calc R . .
H20B H 0.3771 0.6625 0.3852 0.120 Uiso 1 1 calc R . .
C21 C 0.3581(4) 0.5258(6) 0.3286(4) 0.081(3) Uani 1 1 d . . .
H21A H 0.3296 0.5050 0.2898 0.097 Uiso 1 1 calc R . .
H21B H 0.3528 0.4777 0.3713 0.097 Uiso 1 1 calc R . .
C22 C 0.4208(4) 0.5118(7) 0.2979(5) 0.093(3) Uani 1 1 d . . .
H22A H 0.4269 0.5618 0.2563 0.112 Uiso 1 1 calc R . .
H22B H 0.4495 0.5295 0.3373 0.112 Uiso 1 1 calc R . .
C23 C 0.4324(4) 0.3995(7) 0.2706(4) 0.078(2) Uani 1 1 d . D .
H23A H 0.4754 0.3897 0.2654 0.093 Uiso 1 1 calc R . .
H23B H 0.4186 0.3493 0.3089 0.093 Uiso 1 1 calc R . .
C24 C 0.4034(3) 0.3713(6) 0.1971(4) 0.0645(18) Uani 1 1 d . . .
H24A H 0.4188 0.4188 0.1580 0.077 Uiso 1 1 calc R D .
H24B H 0.3606 0.3844 0.2013 0.077 Uiso 1 1 calc R . .
C25 C 0.4130(3) 0.2570(7) 0.1731(4) 0.078(2) Uani 1 1 d . D .
H25A H 0.3916 0.2109 0.2082 0.093 Uiso 1 1 calc R . .
H25B H 0.4554 0.2410 0.1786 0.093 Uiso 1 1 calc R . .
C26 C 0.0592(3) 0.2927(5) -0.0002(3) 0.0547(16) Uani 1 1 d . . .
H26A H 0.0547 0.2531 -0.0472 0.066 Uiso 1 1 calc R . .
H26B H 0.0193 0.3053 0.0195 0.066 Uiso 1 1 calc R . .
C27 C 0.0857(3) 0.4004(5) -0.0193(3) 0.0507(15) Uani 1 1 d . . .
H27A H 0.1268 0.3905 -0.0354 0.061 Uiso 1 1 calc R . .
H27B H 0.0860 0.4450 0.0258 0.061 Uiso 1 1 calc R . .
C28 C 0.0518(3) 0.4579(6) -0.0805(4) 0.0628(18) Uani 1 1 d . . .
H28A H 0.0536 0.4146 -0.1262 0.075 Uiso 1 1 calc R . .
H28B H 0.0101 0.4629 -0.0656 0.075 Uiso 1 1 calc R . .
C29 C 0.0734(4) 0.5655(8) -0.0980(6) 0.097(3) Uani 1 1 d . . .
H29A H 0.0464 0.5977 -0.1346 0.117 Uiso 1 1 calc R . .
H29B H 0.0713 0.6086 -0.0522 0.117 Uiso 1 1 calc R . .
C30 C 0.1333(5) 0.5726(8) -0.1275(5) 0.100(3) Uani 1 1 d D . .
H30A H 0.1418 0.6471 -0.1402 0.120 Uiso 1 1 calc R . .
H30B H 0.1613 0.5507 -0.0884 0.120 Uiso 1 1 calc R . .
C31 C 0.1425(3) 0.5069(7) -0.1933(4) 0.077(2) Uani 1 1 d D . .
H31A H 0.1074 0.5104 -0.2255 0.092 Uiso 1 1 calc R . .
H31B H 0.1481 0.4325 -0.1780 0.092 Uiso 1 1 calc R . .
C32 C 0.1999(4) 0.5467(9) -0.2398(5) 0.100(3) Uani 1 1 d . . .
H32A H 0.2011 0.5110 -0.2887 0.120 Uiso 1 1 calc R . .
H32B H 0.1974 0.6239 -0.2484 0.120 Uiso 1 1 calc R . .
C33 C 0.2558(3) 0.5210(7) -0.1959(4) 0.085(2) Uani 1 1 d . B .
H33A H 0.2567 0.5645 -0.1502 0.102 Uiso 1 1 calc R . .
H33B H 0.2549 0.4457 -0.1808 0.102 Uiso 1 1 calc R . .
C34 C 0.3098(4) 0.5410(10) -0.2396(5) 0.108(3) Uani 1 1 d DU . .
H34A H 0.3134 0.6175 -0.2501 0.129 Uiso 1 1 calc R A 1
H34B H 0.3077 0.5029 -0.2874 0.129 Uiso 1 1 calc R A 1
C35 C 0.3653(5) 0.5019(9) -0.1939(7) 0.074(3) Uani 0.720(16) 1 d PDU B 1
H35A H 0.3591 0.4276 -0.1786 0.088 Uiso 0.720(16) 1 calc PR B 1
H35B H 0.4004 0.5041 -0.2263 0.088 Uiso 0.720(16) 1 calc PR B 1
C36 C 0.3763(5) 0.5674(9) -0.1270(6) 0.077(3) Uani 0.720(16) 1 d PDU B 1
H36A H 0.3724 0.6434 -0.1389 0.093 Uiso 0.720(16) 1 calc PR B 1
H36B H 0.3481 0.5495 -0.0872 0.093 Uiso 0.720(16) 1 calc PR B 1
C135 C 0.3625(16) 0.574(3) -0.1966(18) 0.094(9) Uani 0.280(16) 1 d PDU B 2
H13C H 0.3913 0.6054 -0.2312 0.113 Uiso 0.280(16) 1 calc PR B 2
H13D H 0.3508 0.6291 -0.1607 0.113 Uiso 0.280(16) 1 calc PR B 2
C136 C 0.3910(14) 0.487(2) -0.1560(15) 0.092(10) Uani 0.280(16) 1 d PDU B 2
H13E H 0.4112 0.4381 -0.1907 0.110 Uiso 0.280(16) 1 calc PR B 2
H13F H 0.3619 0.4461 -0.1269 0.110 Uiso 0.280(16) 1 calc PR B 2
C37 C 0.4365(5) 0.5431(11) -0.1034(6) 0.150(6) Uani 1 1 d DU . .
H37A H 0.4461 0.5927 -0.0627 0.180 Uiso 1 1 calc R B 1
H37B H 0.4625 0.5615 -0.1455 0.180 Uiso 1 1 calc R B 1
C38 C 0.4546(4) 0.4354(12) -0.0777(6) 0.142(5) Uani 1 1 d D B .
H38A H 0.4961 0.4377 -0.0613 0.170 Uiso 1 1 calc R . .
H38B H 0.4519 0.3853 -0.1198 0.170 Uiso 1 1 calc R . .
C39 C 0.4142(3) 0.3929(7) -0.0103(5) 0.084(2) Uani 1 1 d D . .
H39A H 0.4167 0.4422 0.0323 0.100 Uiso 1 1 calc R B .
H39B H 0.3728 0.3889 -0.0264 0.100 Uiso 1 1 calc R . .
C40 C 0.4348(4) 0.2884(9) 0.0120(5) 0.106(4) Uani 1 1 d D B .
H40A H 0.4746 0.2962 0.0333 0.127 Uiso 1 1 calc R . .
H40B H 0.4385 0.2445 -0.0332 0.127 Uiso 1 1 calc R . .
C41 C 0.0751(3) 0.0645(4) 0.0430(3) 0.0441(14) Uani 1 1 d . . .
H41A H 0.0318 0.0612 0.0460 0.053 Uiso 1 1 calc R . .
H41B H 0.0860 0.0516 -0.0094 0.053 Uiso 1 1 calc R . .
C42 C 0.0997(3) -0.0257(5) 0.0892(3) 0.0527(15) Uani 1 1 d . . .
H42A H 0.1421 -0.0329 0.0785 0.063 Uiso 1 1 calc R . .
H42B H 0.0956 -0.0076 0.1424 0.063 Uiso 1 1 calc R . .
C43 C 0.0699(3) -0.1311(5) 0.0751(3) 0.0573(16) Uani 1 1 d . . .
H43A H 0.0741 -0.1474 0.0217 0.069 Uiso 1 1 calc R . .
H43B H 0.0274 -0.1218 0.0850 0.069 Uiso 1 1 calc R . .
C44 C 0.0905(4) -0.2284(6) 0.1188(4) 0.077(2) Uani 1 1 d . . .
H44A H 0.0990 -0.2067 0.1705 0.092 Uiso 1 1 calc R . .
H44B H 0.0581 -0.2804 0.1204 0.092 Uiso 1 1 calc R . .
C45 C 0.1429(4) -0.2802(8) 0.0881(4) 0.090(3) Uani 1 1 d . . .
H45A H 0.1757 -0.2290 0.0901 0.108 Uiso 1 1 calc R . .
H45B H 0.1352 -0.2955 0.0351 0.108 Uiso 1 1 calc R . .
C46 C 0.1631(4) -0.3819(6) 0.1249(5) 0.085(2) Uani 1 1 d D . .
H46A H 0.1735 -0.3651 0.1769 0.102 Uiso 1 1 calc R . .
H46B H 0.1291 -0.4307 0.1265 0.102 Uiso 1 1 calc R . .
C47 C 0.2137(5) -0.4406(10) 0.0914(8) 0.146(5) Uani 1 1 d D . .
H47A H 0.2211 -0.4997 0.1262 0.175 Uiso 1 1 calc R . .
H47B H 0.1973 -0.4736 0.0461 0.175 Uiso 1 1 calc R . .
C48 C 0.2721(8) -0.4051(12) 0.0693(6) 0.186(8) Uani 1 1 d D . .
H48A H 0.2693 -0.3531 0.0285 0.223 Uiso 1 1 calc R . .
H48B H 0.2961 -0.4656 0.0523 0.223 Uiso 1 1 calc R . .
C49 C 0.3002(7) -0.3534(10) 0.1392(7) 0.146(4) Uani 1 1 d DU . .
H49A H 0.2774 -0.2900 0.1535 0.176 Uiso 1 1 calc R . .
H49B H 0.2991 -0.4039 0.1812 0.176 Uiso 1 1 calc R . .
C50 C 0.3642(8) -0.3218(17) 0.1232(13) 0.225(9) Uani 1 1 d U . .
H50A H 0.3860 -0.3150 0.1704 0.270 Uiso 1 1 calc R . .
H50B H 0.3834 -0.3775 0.0931 0.270 Uiso 1 1 calc R . .
C51 C 0.3656(4) -0.2254(16) 0.0847(7) 0.176(7) Uani 1 1 d U . .
H51A H 0.3351 -0.1773 0.1044 0.211 Uiso 1 1 calc R . .
H51B H 0.3577 -0.2375 0.0314 0.211 Uiso 1 1 calc R . .
C52 C 0.4242(5) -0.1775(12) 0.0943(7) 0.150(5) Uani 1 1 d DU D .
H52A H 0.4277 -0.1528 0.1462 0.180 Uiso 1 1 calc R . .
H52B H 0.4540 -0.2334 0.0869 0.180 Uiso 1 1 calc R . .
C53 C 0.4384(6) -0.0901(14) 0.0457(12) 0.217(9) Uani 1 1 d DU . .
H53A H 0.4260 -0.1031 -0.0061 0.260 Uiso 1 1 calc R C 3
H53B H 0.4806 -0.0717 0.0472 0.260 Uiso 1 1 calc R C 3
C54 C 0.3993(9) -0.0053(14) 0.0851(10) 0.154(7) Uani 0.758(15) 1 d PDU D 3
H54A H 0.3569 -0.0169 0.0763 0.185 Uiso 0.758(15) 1 calc PR D 3
H54B H 0.4072 -0.0007 0.1390 0.185 Uiso 0.758(15) 1 calc PR D 3
C55 C 0.4227(5) 0.0884(14) 0.0432(9) 0.123(5) Uani 0.758(15) 1 d PDU D 3
H55A H 0.4136 0.0798 -0.0102 0.148 Uiso 0.758(15) 1 calc PR D 3
H55B H 0.4660 0.0906 0.0485 0.148 Uiso 0.758(15) 1 calc PR D 3
C154 C 0.4029(13) 0.0039(15) 0.0210(11) 0.044(7) Uani 0.242(15) 1 d PD D 4
H15C H 0.4199 0.0393 -0.0231 0.053 Uiso 0.242(15) 1 calc PR D 4
H15D H 0.3612 -0.0138 0.0118 0.053 Uiso 0.242(15) 1 calc PR D 4
C155 C 0.4115(12) 0.0655(16) 0.0903(11) 0.037(7) Uani 0.242(15) 1 d PDU D 4
H15E H 0.4530 0.0599 0.1061 0.045 Uiso 0.242(15) 1 calc PR D 4
H15F H 0.3868 0.0349 0.1301 0.045 Uiso 0.242(15) 1 calc PR D 4

loop_
_atom_site_aniso_label
_atom_site_aniso_U_11
_atom_site_aniso_U_22
_atom_site_aniso_U_33
_atom_site_aniso_U_23
_atom_site_aniso_U_13
_atom_site_aniso_U_12
Si01 0.0437(8) 0.0553(9) 0.0284(7) 0.0012(7) -0.0001(7) -0.0151(7)
Si02 0.0493(11) 0.132(2) 0.0741(15) -0.0264(14) -0.0023(11) 0.0022(12)
C01 0.044(3) 0.038(3) 0.023(2) -0.005(2) -0.001(2) -0.011(2)
C02 0.054(4) 0.050(3) 0.028(3) -0.005(2) 0.003(2) -0.006(3)
C03 0.054(4) 0.046(3) 0.028(3) -0.004(2) -0.005(2) -0.010(3)
C04 0.056(3) 0.043(3) 0.038(3) -0.006(3) 0.002(3) -0.004(2)
C05 0.049(3) 0.032(3) 0.032(3) -0.007(2) 0.002(2) -0.008(2)
C06 0.050(3) 0.050(3) 0.038(3) -0.002(3) 0.007(3) -0.004(3)
C07 0.080(5) 0.041(3) 0.033(3) -0.009(2) 0.012(3) -0.004(3)
C08 0.064(4) 0.041(3) 0.027(3) -0.003(2) 0.001(3) -0.003(3)
C09 0.057(3) 0.046(3) 0.021(2) -0.006(2) 0.003(2) -0.011(3)
C10 0.052(3) 0.022(2) 0.028(3) -0.0048(19) 0.001(2) -0.005(2)
C11 0.048(3) 0.062(4) 0.028(3) -0.002(2) 0.009(2) -0.012(3)
C12 0.050(3) 0.065(4) 0.026(3) 0.003(2) 0.005(2) -0.003(3)
C13 0.056(4) 0.070(4) 0.039(3) 0.008(3) 0.021(3) 0.004(3)
C14 0.063(4) 0.066(4) 0.039(3) 0.007(3) 0.017(3) 0.019(3)
C15 0.087(5) 0.035(3) 0.033(3) 0.006(2) 0.012(3) 0.014(3)
C16 0.129(7) 0.050(4) 0.034(3) -0.009(3) -0.001(4) 0.025(4)
C17 0.146(8) 0.044(4) 0.039(4) -0.009(3) 0.004(4) 0.004(4)
C18 0.137(7) 0.038(3) 0.039(3) -0.006(3) -0.010(4) -0.016(4)
C19 0.157(9) 0.072(5) 0.048(4) -0.011(4) -0.017(5) -0.031(5)
C20 0.140(9) 0.084(6) 0.075(6) -0.007(5) -0.021(6) -0.056(6)
C21 0.111(7) 0.072(5) 0.060(4) 0.008(4) -0.030(4) -0.047(5)
C22 0.107(7) 0.102(7) 0.070(5) 0.014(5) -0.044(5) -0.050(6)
C23 0.075(5) 0.119(7) 0.039(4) 0.018(4) -0.020(4) -0.027(5)
C24 0.059(4) 0.082(5) 0.053(4) 0.013(3) -0.011(3) -0.024(4)
C25 0.053(4) 0.105(6) 0.074(5) 0.016(4) -0.021(4) -0.007(4)
C26 0.047(3) 0.076(4) 0.041(3) 0.004(3) -0.005(3) -0.012(3)
C27 0.049(4) 0.061(4) 0.041(3) 0.007(3) -0.003(3) -0.007(3)
C28 0.053(4) 0.078(4) 0.057(4) 0.012(3) -0.008(3) 0.003(3)
C29 0.079(6) 0.112(7) 0.101(7) 0.034(6) -0.012(5) 0.003(5)
C30 0.121(8) 0.110(7) 0.069(6) -0.004(5) -0.007(5) 0.044(6)
C31 0.059(4) 0.107(6) 0.065(5) 0.001(4) -0.007(4) 0.011(4)
C32 0.089(6) 0.133(8) 0.079(6) 0.034(6) -0.038(5) -0.014(6)
C33 0.064(5) 0.109(6) 0.082(5) 0.021(4) -0.004(5) 0.011(5)
C34 0.081(6) 0.172(10) 0.070(5) 0.013(6) 0.007(4) 0.021(6)
C35 0.064(7) 0.068(8) 0.088(9) -0.001(6) 0.003(5) -0.025(6)
C36 0.106(8) 0.059(7) 0.067(6) 0.026(5) 0.004(6) -0.020(6)
C135 0.113(15) 0.106(17) 0.062(14) 0.024(13) -0.009(11) 0.007(13)
C136 0.12(3) 0.10(2) 0.057(19) 0.040(15) 0.004(13) -0.006(15)
C37 0.102(7) 0.241(15) 0.105(8) 0.100(9) -0.029(6) -0.081(9)
C38 0.061(5) 0.289(18) 0.074(7) -0.025(9) -0.016(5) -0.005(8)
C39 0.049(4) 0.113(7) 0.089(6) -0.005(5) -0.008(4) -0.014(5)
C40 0.065(5) 0.179(12) 0.072(6) -0.014(6) 0.008(5) -0.007(6)
C41 0.041(3) 0.057(4) 0.035(3) -0.001(2) -0.003(2) -0.017(3)
C42 0.053(4) 0.068(4) 0.037(3) -0.004(3) -0.006(3) -0.014(3)
C43 0.074(4) 0.056(4) 0.043(3) -0.003(3) -0.007(3) 0.009(3)
C44 0.097(6) 0.080(5) 0.053(4) 0.010(3) -0.004(4) 0.007(4)
C45 0.086(6) 0.128(8) 0.055(5) 0.019(4) 0.007(4) 0.018(5)
C46 0.101(7) 0.069(5) 0.084(5) 0.033(4) 0.007(5) -0.006(5)
C47 0.108(9) 0.148(11) 0.181(13) 0.065(10) 0.015(9) 0.024(8)
C48 0.29(2) 0.190(13) 0.074(7) 0.015(8) 0.015(10) -0.118(14)
C49 0.215(12) 0.113(9) 0.111(9) 0.010(7) -0.039(10) -0.004(9)
C50 0.148(10) 0.265(18) 0.26(2) 0.069(17) -0.057(15) 0.055(10)
C51 0.070(6) 0.35(2) 0.109(9) 0.095(12) 0.006(6) 0.029(8)
C52 0.094(7) 0.227(11) 0.128(10) -0.103(9) -0.040(7) 0.056(7)
C53 0.085(8) 0.218(13) 0.35(3) -0.051(12) 0.023(12) 0.036(9)
C54 0.145(16) 0.191(13) 0.127(16) -0.076(12) 0.030(12) -0.014(12)
C55 0.055(7) 0.221(14) 0.093(11) -0.054(11) -0.007(7) 0.034(9)
C154 0.074(18) 0.020(11) 0.039(13) 0.006(9) 0.000(13) -0.016(11)
C155 0.042(13) 0.036(12) 0.035(12) 0.020(9) 0.016(9) 0.019(9)

loop_
_atom_type_symbol
_atom_type_description
_atom_type_scat_dispersion_real
_atom_type_scat_dispersion_imag
_atom_type_scat_source
C C 0.0033 0.0016 'International Tables Vol C Tables 4.2.6.8 and 6.1.1.4'
H H 0.0000 0.0000 'International Tables Vol C Tables 4.2.6.8 and 6.1.1.4'
Si Si 0.0817 0.0704 'International Tables Vol C Tables 4.2.6.8 and 6.1.1.4'

loop_
_geom_angle_atom_site_label_1
_geom_angle_atom_site_label_2
_geom_angle_atom_site_label_3
_geom_angle
C26 Si01 C41 105.9(3)
C26 Si01 C11 108.0(3)
C41 Si01 C11 109.1(3)
C26 Si01 C01 113.2(3)
C41 Si01 C01 110.4(2)
C11 Si01 C01 110.1(2)
C40 Si02 C25 109.1(4)
C40 Si02 C55 90.2(6)
C25 Si02 C55 114.8(5)
C40 Si02 C04 117.9(4)
C25 Si02 C04 110.2(3)
C55 Si02 C04 113.5(5)
C40 Si02 C155 115.2(8)
C25 Si02 C155 94.4(7)
C04 Si02 C155 107.5(8)
C02 C01 C10 117.2(5)
C02 C01 Si01 118.6(4)
C10 C01 Si01 124.1(4)
C01 C02 C03 121.9(5)
C01 C02 H02 119.1
C03 C02 H02 119.1
C04 C03 C02 123.0(5)
C04 C03 H03 118.5
C02 C03 H03 118.5
C03 C04 C05 116.9(5)
C03 C04 Si02 118.4(4)
C05 C04 Si02 124.3(4)
C10 C05 C06 118.0(5)
C10 C05 C04 120.2(5)
C06 C05 C04 121.8(5)
C07 C06 C05 121.1(5)
C07 C06 H06 119.5
C05 C06 H06 119.5
C06 C07 C08 121.5(6)
C06 C07 H07 119.2
C08 C07 H07 119.2
C07 C08 C09 119.2(6)
C07 C08 H08 120.4
C09 C08 H08 120.4
C08 C09 C10 121.8(5)
C08 C09 H09 119.1
C10 C09 H09 119.1
C09 C10 C05 118.3(5)
C09 C10 C01 120.8(5)
C05 C10 C01 120.9(5)
C12 C11 Si01 116.4(4)
C12 C11 H11A 108.2
Si01 C11 H11A 108.2
C12 C11 H11B 108.2
Si01 C11 H11B 108.2
H11A C11 H11B 107.3
C11 C12 C13 113.5(5)
C11 C12 H12A 108.9
C13 C12 H12A 108.9
C11 C12 H12B 108.9
C13 C12 H12B 108.9
H12A C12 H12B 107.7
C14 C13 C12 114.2(5)
C14 C13 H13A 108.7
C12 C13 H13A 108.7
C14 C13 H13B 108.7
C12 C13 H13B 108.7
H13A C13 H13B 107.6
C15 C14 C13 114.3(5)
C15 C14 H14A 108.7
C13 C14 H14A 108.7
C15 C14 H14B 108.7
C13 C14 H14B 108.7
H14A C14 H14B 107.6
C14 C15 C16 115.8(6)
C14 C15 H15A 108.3
C16 C15 H15A 108.3
C14 C15 H15B 108.3
C16 C15 H15B 108.3
H15A C15 H15B 107.4
C15 C16 C17 113.3(6)
C15 C16 H16A 108.9
C17 C16 H16A 108.9
C15 C16 H16B 108.9
C17 C16 H16B 108.9
H16A C16 H16B 107.7
C18 C17 C16 115.1(6)
C18 C17 H17A 108.5
C16 C17 H17A 108.5
C18 C17 H17B 108.5
C16 C17 H17B 108.5
H17A C17 H17B 107.5
C17 C18 C19 113.1(6)
C17 C18 H18A 109.0
C19 C18 H18A 109.0
C17 C18 H18B 109.0
C19 C18 H18B 109.0
H18A C18 H18B 107.8
C18 C19 C20 115.0(6)
C18 C19 H19A 108.5
C20 C19 H19A 108.5
C18 C19 H19B 108.5
C20 C19 H19B 108.5
H19A C19 H19B 107.5
C21 C20 C19 114.0(7)
C21 C20 H20A 108.8
C19 C20 H20A 108.8
C21 C20 H20B 108.8
C19 C20 H20B 108.8
H20A C20 H20B 107.7
C20 C21 C22 113.5(7)
C20 C21 H21A 108.9
C22 C21 H21A 108.9
C20 C21 H21B 108.9
C22 C21 H21B 108.9
H21A C21 H21B 107.7
C23 C22 C21 112.5(7)
C23 C22 H22A 109.1
C21 C22 H22A 109.1
C23 C22 H22B 109.1
C21 C22 H22B 109.1
H22A C22 H22B 107.8
C24 C23 C22 115.0(7)
C24 C23 H23A 108.5
C22 C23 H23A 108.5
C24 C23 H23B 108.5
C22 C23 H23B 108.5
H23A C23 H23B 107.5
C23 C24 C25 113.9(6)
C23 C24 H24A 108.8
C25 C24 H24A 108.8
C23 C24 H24B 108.8
C25 C24 H24B 108.8
H24A C24 H24B 107.7
C24 C25 Si02 118.1(5)
C24 C25 H25A 107.8
Si02 C25 H25A 107.8
C24 C25 H25B 107.8
Si02 C25 H25B 107.8
H25A C25 H25B 107.1
C27 C26 Si01 119.6(4)
C27 C26 H26A 107.4
Si01 C26 H26A 107.4
C27 C26 H26B 107.4
Si01 C26 H26B 107.4
H26A C26 H26B 107.0
C26 C27 C28 112.8(5)
C26 C27 H27A 109.0
C28 C27 H27A 109.0
C26 C27 H27B 109.0
C28 C27 H27B 109.0
H27A C27 H27B 107.8
C29 C28 C27 115.0(6)
C29 C28 H28A 108.5
C27 C28 H28A 108.5
C29 C28 H28B 108.5
C27 C28 H28B 108.5
H28A C28 H28B 107.5
C30 C29 C28 116.2(8)
C30 C29 H29A 108.2
C28 C29 H29A 108.2
C30 C29 H29B 108.2
C28 C29 H29B 108.2
H29A C29 H29B 107.4
C31 C30 C29 113.1(9)
C31 C30 H30A 109.0
C29 C30 H30A 109.0
C31 C30 H30B 109.0
C29 C30 H30B 109.0
H30A C30 H30B 107.8
C30 C31 C32 110.9(8)
C30 C31 H31A 109.5
C32 C31 H31A 109.5
C30 C31 H31B 109.5
C32 C31 H31B 109.5
H31A C31 H31B 108.1
C33 C32 C31 109.5(7)
C33 C32 H32A 109.8
C31 C32 H32A 109.8
C33 C32 H32B 109.8
C31 C32 H32B 109.8
H32A C32 H32B 108.2
C34 C33 C32 112.2(7)
C34 C33 H33A 109.2
C32 C33 H33A 109.2
C34 C33 H33B 109.2
C32 C33 H33B 109.2
H33A C33 H33B 107.9
C33 C34 C135 116.2(16)
C33 C34 C35 109.4(8)
C135 C34 C35 34.4(12)
C33 C34 H34A 109.8
C135 C34 H34A 76.1
C35 C34 H34A 109.8
C33 C34 H34B 109.8
C135 C34 H34B 129.0
C35 C34 H34B 109.8
H34A C34 H34B 108.2
C36 C35 C34 112.4(10)
C36 C35 H35A 109.1
C34 C35 H35A 109.1
C36 C35 H35B 109.1
C34 C35 H35B 109.1
H35A C35 H35B 107.9
C37 C36 C35 106.0(11)
C37 C36 H36A 110.5
C35 C36 H36A 110.5
C37 C36 H36B 110.5
C35 C36 H36B 110.5
H36A C36 H36B 108.7
C136 C135 C34 114(3)
C136 C135 H13C 108.8
C34 C135 H13C 108.8
C136 C135 H13D 108.8
C34 C135 H13D 108.8
H13C C135 H13D 107.7
C135 C136 C37 105(2)
C135 C136 H13E 110.8
C37 C136 H13E 110.8
C135 C136 H13F 110.8
C37 C136 H13F 110.8
H13E C136 H13F 108.9
C36 C37 C38 122.5(9)
C38 C37 C136 87.4(12)
C36 C37 H37A 106.7
C38 C37 H37A 106.7
C136 C37 H37A 151.5
C36 C37 H37B 106.7
C38 C37 H37B 106.7
C136 C37 H37B 92.2
H37A C37 H37B 106.6
C37 C38 C39 112.2(9)
C37 C38 H38A 109.2
C39 C38 H38A 109.2
C37 C38 H38B 109.2
C39 C38 H38B 109.2
H38A C38 H38B 107.9
C40 C39 C38 109.0(8)
C40 C39 H39A 109.9
C38 C39 H39A 109.9
C40 C39 H39B 109.9
C38 C39 H39B 109.9
H39A C39 H39B 108.3
C39 C40 Si02 116.9(7)
C39 C40 H40A 108.1
Si02 C40 H40A 108.1
C39 C40 H40B 108.1
Si02 C40 H40B 108.1
H40A C40 H40B 107.3
C42 C41 Si01 117.9(4)
C42 C41 H41A 107.8
Si01 C41 H41A 107.8
C42 C41 H41B 107.8
Si01 C41 H41B 107.8
H41A C41 H41B 107.2
C43 C42 C41 113.8(5)
C43 C42 H42A 108.8
C41 C42 H42A 108.8
C43 C42 H42B 108.8
C41 C42 H42B 108.8
H42A C42 H42B 107.7
C42 C43 C44 118.8(6)
C42 C43 H43A 107.6
C44 C43 H43A 107.6
C42 C43 H43B 107.6
C44 C43 H43B 107.6
H43A C43 H43B 107.1
C45 C44 C43 114.4(7)
C45 C44 H44A 108.7
C43 C44 H44A 108.7
C45 C44 H44B 108.7
C43 C44 H44B 108.7
H44A C44 H44B 107.6
C44 C45 C46 117.4(7)
C44 C45 H45A 108.0
C46 C45 H45A 108.0
C44 C45 H45B 108.0
C46 C45 H45B 108.0
H45A C45 H45B 107.2
C47 C46 C45 118.5(8)
C47 C46 H46A 107.7
C45 C46 H46A 107.7
C47 C46 H46B 107.7
C45 C46 H46B 107.7
H46A C46 H46B 107.1
C48 C47 C46 131.2(13)
C48 C47 H47A 104.5
C46 C47 H47A 104.5
C48 C47 H47B 104.5
C46 C47 H47B 104.5
H47A C47 H47B 105.6
C47 C48 C49 106.5(12)
C47 C48 H48A 110.4
C49 C48 H48A 110.4
C47 C48 H48B 110.4
C49 C48 H48B 110.4
H48A C48 H48B 108.6
C50 C49 C48 110.3(15)
C50 C49 H49A 109.6
C48 C49 H49A 109.6
C50 C49 H49B 109.6
C48 C49 H49B 109.6
H49A C49 H49B 108.1
C51 C50 C49 109.9(12)
C51 C50 H50A 109.7
C49 C50 H50A 109.7
C51 C50 H50B 109.7
C49 C50 H50B 109.7
H50A C50 H50B 108.2
C50 C51 C52 108.6(12)
C50 C51 H51A 110.0
C52 C51 H51A 110.0
C50 C51 H51B 110.0
C52 C51 H51B 110.0
H51A C51 H51B 108.3
C53 C52 C51 116.4(12)
C53 C52 H52A 108.2
C51 C52 H52A 108.2
C53 C52 H52B 108.2
C51 C52 H52B 108.2
H52A C52 H52B 107.3
C52 C53 C154 131.6(16)
C52 C53 C54 97.1(14)
C52 C53 H53A 112.3
C54 C53 H53A 112.3
C52 C53 H53B 112.3
C154 C53 H53B 110.1
C54 C53 H53B 112.3
H53A C53 H53B 109.9
C55 C54 C53 96.3(14)
C55 C54 H54A 112.5
C53 C54 H54A 112.5
C55 C54 H54B 112.5
C53 C54 H54B 112.5
H54A C54 H54B 110.0
C54 C55 Si02 112.6(11)
C54 C55 H55A 109.1
Si02 C55 H55A 109.1
C54 C55 H55B 109.1
Si02 C55 H55B 109.1
H55A C55 H55B 107.8
C155 C154 C53 95.4(17)
C155 C154 H15C 112.7
C53 C154 H15C 112.7
C155 C154 H15D 112.7
C53 C154 H15D 112.7
H15C C154 H15D 110.2
C154 C155 Si02 112.0(14)
C154 C155 H15E 109.2
Si02 C155 H15E 109.2
C154 C155 H15F 109.2
Si02 C155 H15F 109.2
H15E C155 H15F 107.9

loop_
_geom_bond_atom_site_label_1
_geom_bond_atom_site_label_2
_geom_bond_distance
Si01 C26 1.887(6)
Si01 C41 1.887(6)
Si01 C11 1.889(5)
Si01 C01 1.895(5)
Si02 C40 1.779(10)
Si02 C25 1.869(8)
Si02 C55 1.900(15)
Si02 C04 1.907(6)
Si02 C155 2.01(2)
C01 C02 1.375(7)
C01 C10 1.439(7)
C02 C03 1.407(8)
C02 H02 0.9500
C03 C04 1.375(8)
C03 H03 0.9500
C04 C05 1.442(8)
C05 C10 1.417(7)
C05 C06 1.430(8)
C06 C07 1.362(9)
C06 H06 0.9500
C07 C08 1.373(8)
C07 H07 0.9500
C08 C09 1.382(8)
C08 H08 0.9500
C09 C10 1.417(7)
C09 H09 0.9500
C11 C12 1.512(9)
C11 H11A 0.9900
C11 H11B 0.9900
C12 C13 1.549(8)
C12 H12A 0.9900
C12 H12B 0.9900
C13 C14 1.502(9)
C13 H13A 0.9900
C13 H13B 0.9900
C14 C15 1.499(9)
C14 H14A 0.9900
C14 H14B 0.9900
C15 C16 1.501(8)
C15 H15A 0.9900
C15 H15B 0.9900
C16 C17 1.529(12)
C16 H16A 0.9900
C16 H16B 0.9900
C17 C18 1.502(11)
C17 H17A 0.9900
C17 H17B 0.9900
C18 C19 1.527(11)
C18 H18A 0.9900
C18 H18B 0.9900
C19 C20 1.534(14)
C19 H19A 0.9900
C19 H19B 0.9900
C20 C21 1.510(12)
C20 H20A 0.9900
C20 H20B 0.9900
C21 C22 1.541(13)
C21 H21A 0.9900
C21 H21B 0.9900
C22 C23 1.527(13)
C22 H22A 0.9900
C22 H22B 0.9900
C23 C24 1.524(9)
C23 H23A 0.9900
C23 H23B 0.9900
C24 C25 1.526(11)
C24 H24A 0.9900
C24 H24B 0.9900
C25 H25A 0.9900
C25 H25B 0.9900
C26 C27 1.530(8)
C26 H26A 0.9900
C26 H26B 0.9900
C27 C28 1.530(8)
C27 H27A 0.9900
C27 H27B 0.9900
C28 C29 1.482(11)
C28 H28A 0.9900
C28 H28B 0.9900
C29 C30 1.466(13)
C29 H29A 0.9900
C29 H29B 0.9900
C30 C31 1.464(11)
C30 H30A 0.9900
C30 H30B 0.9900
C31 C32 1.632(12)
C31 H31A 0.9900
C31 H31B 0.9900
C32 C33 1.535(10)
C32 H32A 0.9900
C32 H32B 0.9900
C33 C34 1.482(12)
C33 H33A 0.9900
C33 H33B 0.9900
C34 C135 1.49(4)
C34 C35 1.588(13)
C34 H34A 0.9900
C34 H34B 0.9900
C35 C36 1.485(14)
C35 H35A 0.9900
C35 H35B 0.9900
C36 C37 1.467(16)
C36 H36A 0.9900
C36 H36B 0.9900
C135 C136 1.47(2)
C135 H13C 0.9900
C135 H13D 0.9900
C136 C37 1.575(19)
C136 H13E 0.9900
C136 H13F 0.9900
C37 C38 1.497(14)
C37 H37A 0.9900
C37 H37B 0.9900
C38 C39 1.616(12)
C38 H38A 0.9900
C38 H38B 0.9900
C39 C40 1.458(11)
C39 H39A 0.9900
C39 H39B 0.9900
C40 H40A 0.9900
C40 H40B 0.9900
C41 C42 1.519(8)
C41 H41A 0.9900
C41 H41B 0.9900
C42 C43 1.518(8)
C42 H42A 0.9900
C42 H42B 0.9900
C43 C44 1.535(9)
C43 H43A 0.9900
C43 H43B 0.9900
C44 C45 1.469(11)
C44 H44A 0.9900
C44 H44B 0.9900
C45 C46 1.520(11)
C45 H45A 0.9900
C45 H45B 0.9900
C46 C47 1.498(12)
C46 H46A 0.9900
C46 H46B 0.9900
C47 C48 1.460(18)
C47 H47A 0.9900
C47 H47B 0.9900
C48 C49 1.557(13)
C48 H48A 0.9900
C48 H48B 0.9900
C49 C50 1.54(2)
C49 H49A 0.9900
C49 H49B 0.9900
C50 C51 1.40(2)
C50 H50A 0.9900
C50 H50B 0.9900
C51 C52 1.476(17)
C51 H51A 0.9900
C51 H51B 0.9900
C52 C53 1.447(15)
C52 H52A 0.9900
C52 H52B 0.9900
C53 C154 1.51(3)
C53 C54 1.564(15)
C53 H53A 0.9900
C53 H53B 0.9900
C54 C55 1.505(14)
C54 H54A 0.9900
C54 H54B 0.9900
C55 H55A 0.9900
C55 H55B 0.9900
C154 C155 1.486(19)
C154 H15C 0.9900
C154 H15D 0.9900
C155 H15E 0.9900
C155 H15F 0.9900
